data_7229064
loop_
_publ_author_name
'Forsyth, Craig M.'
'Deacon, Glen B.'
'Junk, Peter Courtney'
'Greenhill, Neil B.'

_publ_section_title
;
 Recurrent supramolecular scenarios within complex 3-D hydrogen bond
 networks derived from organic ammonium salts of
 (4-amino-1-hydroxybutylidine)-1,1-bisphosphonic acid.
;
_journal_name_full CrystEngComm
_journal_paper_doi 10.1039/C7CE01034F
_journal_year 2017
_chemical_formula_moiety '2(C4 H11 N O7 P2), 2(C8 H22 N2), 4(H2 O), C2 H6 O'
_chemical_formula_sum 'C26 H80 N6 O19 P4'
_chemical_formula_weight 904.84
_space_group_crystal_system monoclinic
_space_group_IT_number 15
_space_group_name_Hall '-C 2yc'
_space_group_name_H-M_alt 'C 1 2/c 1'
_symmetry_space_group_name_Hall '-C 2yc'
_symmetry_space_group_name_H-M 'C 1 2/c 1'
_atom_sites_solution_hydrogens mixed
_audit_creation_method SHELXL-2014/7
_audit_update_record
;
2017-06-02 deposited with the CCDC.
2017-09-05 downloaded from the CCDC.
;
_cell_angle_alpha 90
_cell_angle_beta 98.289(3)
_cell_angle_gamma 90
_cell_formula_units_Z 4
_cell_length_a 43.2210(13)
_cell_length_b 8.4871(2)
_cell_length_c 11.9087(4)
_cell_measurement_reflns_used 7222
_cell_measurement_temperature 123(2)
_cell_measurement_theta_max 66.7731
_cell_measurement_theta_min 3.7478
_cell_volume 4322.7(2)
_computing_cell_refinement
;
CrysAlisPro, Agilent Technologies,
Version 1.171.35.15 (release 03-08-2011 CrysAlis171 .NET)
(compiled Aug  3 2011,13:03:54)
;
_computing_data_collection
;
CrysAlisPro, Agilent Technologies,
Version 1.171.35.15 (release 03-08-2011 CrysAlis171 .NET)
(compiled Aug  3 2011,13:03:54)
;
_computing_data_reduction
;
CrysAlisPro, Agilent Technologies,
Version 1.171.35.15 (release 03-08-2011 CrysAlis171 .NET)
(compiled Aug  3 2011,13:03:54)
;
_computing_structure_refinement 'SHELXL-2014/7 (Sheldrick, 2014)'
_computing_structure_solution 'SHELXS-97 (Sheldrick, 1997)'
_diffrn_ambient_temperature 123(2)
_diffrn_detector_area_resol_mean 10.3389
_diffrn_measured_fraction_theta_full 0.995
_diffrn_measured_fraction_theta_max 0.995
_diffrn_measurement_device_type 'OXFORD Gemini Ultra CCD'
_diffrn_measurement_method '\w scans'
_diffrn_radiation_type CuK\a
_diffrn_radiation_wavelength 1.54178
_diffrn_reflns_av_R_equivalents 0.0414
_diffrn_reflns_av_unetI/netI 0.0281
_diffrn_reflns_Laue_measured_fraction_full 0.995
_diffrn_reflns_Laue_measured_fraction_max 0.995
_diffrn_reflns_limit_h_max 51
_diffrn_reflns_limit_h_min -51
_diffrn_reflns_limit_k_max 10
_diffrn_reflns_limit_k_min -9
_diffrn_reflns_limit_l_max 12
_diffrn_reflns_limit_l_min -14
_diffrn_reflns_number 21897
_diffrn_reflns_point_group_measured_fraction_full 0.995
_diffrn_reflns_point_group_measured_fraction_max 0.995
_diffrn_reflns_theta_full 66.879
_diffrn_reflns_theta_max 66.879
_diffrn_reflns_theta_min 4.134
_diffrn_source 'fine focus sealed tube'
_exptl_absorpt_coefficient_mu 2.288
_exptl_absorpt_correction_T_max 1.00000
_exptl_absorpt_correction_T_min 0.72644
_exptl_absorpt_correction_type multi-scan
_exptl_absorpt_process_details
;
CrysAlisPro, Agilent Technologies,
Version 1.171.35.15 (release 03-08-2011 CrysAlis171 .NET)
(compiled Aug  3 2011,13:03:54)
Empirical absorption correction using spherical harmonics,
 implemented in SCALE3 ABSPACK scaling algorithm.
;
_exptl_crystal_colour colourless
_exptl_crystal_density_diffrn 1.390
_exptl_crystal_density_meas ?
_exptl_crystal_description plate
_exptl_crystal_F_000 1960
_exptl_crystal_size_max 0.200
_exptl_crystal_size_mid 0.150
_exptl_crystal_size_min 0.030
_refine_diff_density_max 0.294
_refine_diff_density_min -0.364
_refine_diff_density_rms 0.058
_refine_ls_extinction_method none
_refine_ls_goodness_of_fit_ref 1.042
_refine_ls_hydrogen_treatment mixed
_refine_ls_matrix_type full
_refine_ls_number_parameters 375
_refine_ls_number_reflns 3831
_refine_ls_number_restraints 39
_refine_ls_restrained_S_all 1.044
_refine_ls_R_factor_all 0.0399
_refine_ls_R_factor_gt 0.0330
_refine_ls_shift/su_max 0.001
_refine_ls_shift/su_mean 0.000
_refine_ls_structure_factor_coef Fsqd
_refine_ls_weighting_details 'w=1/[\s^2^(Fo^2^)+(0.0474P)^2^+4.5211P] where P=(Fo^2^+2Fc^2^)/3'
_refine_ls_weighting_scheme calc
_refine_ls_wR_factor_gt 0.0826
_refine_ls_wR_factor_ref 0.0879
_reflns_Friedel_coverage 0.000
_reflns_number_gt 3345
_reflns_number_total 3831
_reflns_threshold_expression 'I > 2\s(I)'
_cod_data_source_file c7ce01034f2.cif
_cod_data_source_block shelx_CCDC6
_cod_depositor_comments
;
The following automatic conversions were performed:

'_exptl_crystal_density_meas' value 'not measured' was changed to '?'
- the value is perceived as not measured.

Automatic conversion script
Id: cif_fix_values 4973 2017-02-22 13:04:09Z antanas 
;
_cod_database_code 7229064
_shelx_shelxl_version_number 2014/7
_shelx_space_group_comment
;
The symmetry employed for this shelxl refinement is uniquely defined
by the following loop, which should always be used as a source of
symmetry information in preference to the above space-group names.
They are only intended as comments.
;
_shelx_estimated_absorpt_t_min 0.658
_shelx_estimated_absorpt_t_max 0.935

loop_
_space_group_symop_operation_xyz
'x, y, z'
'-x, y, -z+1/2'
'x+1/2, y+1/2, z'
'-x+1/2, y+1/2, -z+1/2'
'-x, -y, -z'
'x, -y, z-1/2'
'-x+1/2, -y+1/2, -z'
'x+1/2, -y+1/2, z-1/2'

loop_
_atom_site_label
_atom_site_type_symbol
_atom_site_fract_x
_atom_site_fract_y
_atom_site_fract_z
_atom_site_U_iso_or_equiv
_atom_site_adp_type
_atom_site_occupancy
_atom_site_site_symmetry_order
_atom_site_calc_flag
_atom_site_refinement_flags_posn
_atom_site_refinement_flags_adp
_atom_site_refinement_flags_occupancy
_atom_site_disorder_assembly
_atom_site_disorder_group
P1 P 0.13977(2) 0.19377(5) 0.25727(4) 0.01230(12) Uani 1 1 d . . . . .
P2 P 0.16848(2) 0.51829(5) 0.32419(4) 0.01145(12) Uani 1 1 d . . . . .
O1 O 0.10900(3) 0.28950(14) 0.26911(11) 0.0176(3) Uani 1 1 d D . . . .
O2 O 0.15301(3) 0.11788(14) 0.36918(10) 0.0156(3) Uani 1 1 d . . . . .
O3 O 0.13224(3) 0.08130(14) 0.15957(10) 0.0174(3) Uani 1 1 d . . . . .
O4 O 0.13444(3) 0.54931(14) 0.33997(10) 0.0157(3) Uani 1 1 d . . . . .
O5 O 0.18888(3) 0.47736(14) 0.43565(10) 0.0154(3) Uani 1 1 d . . . . .
O6 O 0.18187(3) 0.65409(14) 0.26224(10) 0.0156(3) Uani 1 1 d . . . . .
O7 O 0.15367(3) 0.40291(14) 0.11287(10) 0.0144(3) Uani 1 1 d D . . . .
O8 O 0.20570(3) 0.92839(15) 0.35604(11) 0.0185(3) Uani 1 1 d D . . . .
O9 O 0.21761(3) 0.72074(16) 0.09526(12) 0.0217(3) Uani 1 1 d D . . . .
O10 O 0.04588(9) 0.1806(5) 0.2359(4) 0.0534(10) Uani 0.5 1 d D . P A -1
N1 N 0.24563(3) 0.00555(17) 0.05650(13) 0.0146(3) Uani 1 1 d D . . . .
N2 N 0.13854(3) 0.77568(18) 0.08322(13) 0.0152(3) Uani 1 1 d D . . . .
N3 N -0.12280(3) 0.83523(18) 0.06836(14) 0.0157(3) Uani 1 1 d D . . . .
C1 C 0.16733(4) 0.34780(19) 0.22417(14) 0.0121(3) Uani 1 1 d . . . . .
C2 C 0.20079(4) 0.28726(19) 0.22468(15) 0.0133(3) Uani 1 1 d . . . . .
H2A H 0.2144 0.3784 0.2148 0.016 Uiso 1 1 calc R U . . .
H2B H 0.2081 0.2408 0.3001 0.016 Uiso 1 1 calc R U . . .
C3 C 0.20496(4) 0.1644(2) 0.13376(15) 0.0144(4) Uani 1 1 d . . . . .
H3A H 0.1927 0.0686 0.1453 0.017 Uiso 1 1 calc R U . . .
H3B H 0.1973 0.2072 0.0574 0.017 Uiso 1 1 calc R U . . .
C4 C 0.23932(4) 0.1241(2) 0.14286(15) 0.0163(4) Uani 1 1 d . . . . .
H4A H 0.2513 0.2213 0.1329 0.020 Uiso 1 1 calc R U . . .
H4B H 0.2467 0.0822 0.2197 0.020 Uiso 1 1 calc R U . . .
C5 C 0.1074(2) 0.7026(16) 0.0480(12) 0.0190(19) Uani 0.503(4) 1 d D . P B 1
H5A H 0.1099 0.5866 0.0465 0.023 Uiso 0.503(4) 1 calc R U P B 1
H5B H 0.0992 0.7376 -0.0300 0.023 Uiso 0.503(4) 1 calc R U P B 1
C5' C 0.1087(2) 0.6820(16) 0.0717(12) 0.0190(19) Uani 0.497(4) 1 d D . P B 2
H5'1 H 0.1071 0.6288 0.1446 0.023 Uiso 0.497(4) 1 calc R U P B 2
H5'2 H 0.1093 0.5995 0.0133 0.023 Uiso 0.497(4) 1 calc R U P B 2
C6 C 0.08415(8) 0.7440(5) 0.1255(3) 0.0202(9) Uani 0.503(4) 1 d D . P B 1
H6A H 0.0851 0.8584 0.1416 0.024 Uiso 0.503(4) 1 calc R U P B 1
H6B H 0.0894 0.6870 0.1983 0.024 Uiso 0.503(4) 1 calc R U P B 1
C6' C 0.08008(8) 0.7834(4) 0.0392(4) 0.0203(9) Uani 0.497(4) 1 d D . P B 2
H6'1 H 0.0798 0.8214 -0.0396 0.024 Uiso 0.497(4) 1 calc R U P B 2
H6'2 H 0.0815 0.8767 0.0895 0.024 Uiso 0.497(4) 1 calc R U P B 2
C7 C 0.0514(2) 0.700(2) 0.0710(15) 0.027(2) Uani 0.503(4) 1 d D . P B 1
H7A H 0.0503 0.5840 0.0613 0.032 Uiso 0.503(4) 1 calc R U P B 1
H7B H 0.0474 0.7478 -0.0056 0.032 Uiso 0.503(4) 1 calc R U P B 1
C7' C 0.0496(2) 0.6970(19) 0.0472(16) 0.027(2) Uani 0.497(4) 1 d D . P B 2
H7'1 H 0.0461 0.6170 -0.0139 0.032 Uiso 0.497(4) 1 calc R U P B 2
H7'2 H 0.0515 0.6409 0.1207 0.032 Uiso 0.497(4) 1 calc R U P B 2
C8 C 0.02560(9) 0.7512(5) 0.1376(4) 0.0270(10) Uani 0.503(4) 1 d D . P B 1
H8A H 0.0286 0.8639 0.1578 0.032 Uiso 0.503(4) 1 calc R U P B 1
H8B H 0.0275 0.6903 0.2092 0.032 Uiso 0.503(4) 1 calc R U P B 1
C8' C 0.02162(9) 0.8053(5) 0.0373(4) 0.0269(10) Uani 0.497(4) 1 d D . P B 2
H8'1 H 0.0204 0.8646 -0.0348 0.032 Uiso 0.497(4) 1 calc R U P B 2
H8'2 H 0.0249 0.8827 0.1000 0.032 Uiso 0.497(4) 1 calc R U P B 2
C9 C -0.0073(2) 0.728(2) 0.0730(12) 0.034(2) Uani 0.503(4) 1 d D . P B 1
H9A H -0.0091 0.7864 0.0002 0.040 Uiso 0.503(4) 1 calc R U P B 1
H9B H -0.0107 0.6152 0.0554 0.040 Uiso 0.503(4) 1 calc R U P B 1
C9' C -0.0095(2) 0.722(2) 0.0404(12) 0.034(2) Uani 0.497(4) 1 d D . P B 2
H9'1 H -0.0146 0.6568 -0.0285 0.040 Uiso 0.497(4) 1 calc R U P B 2
H9'2 H -0.0077 0.6519 0.1072 0.040 Uiso 0.497(4) 1 calc R U P B 2
C10 C -0.03281(9) 0.7857(5) 0.1393(4) 0.0255(10) Uani 0.503(4) 1 d D . P B 1
H10A H -0.0280 0.8949 0.1656 0.031 Uiso 0.503(4) 1 calc R U P B 1
H10B H -0.0329 0.7184 0.2071 0.031 Uiso 0.503(4) 1 calc R U P B 1
C10' C -0.03588(9) 0.8393(5) 0.0466(4) 0.0256(10) Uani 0.497(4) 1 d D . P B 2
H10C H -0.0379 0.9088 -0.0209 0.031 Uiso 0.497(4) 1 calc R U P B 2
H10D H -0.0306 0.9062 0.1148 0.031 Uiso 0.497(4) 1 calc R U P B 2
C11 C -0.06608(18) 0.782(2) 0.066(2) 0.0258(19) Uani 0.503(4) 1 d D . P B 1
H11A H -0.0626 0.7891 -0.0143 0.031 Uiso 0.503(4) 1 calc R U P B 1
H11B H -0.0747 0.6753 0.0758 0.031 Uiso 0.503(4) 1 calc R U P B 1
C11' C -0.06803(19) 0.754(2) 0.052(2) 0.0258(19) Uani 0.497(4) 1 d D . P B 2
H11C H -0.0641 0.6460 0.0820 0.031 Uiso 0.497(4) 1 calc R U P B 2
H11D H -0.0798 0.7454 -0.0256 0.031 Uiso 0.497(4) 1 calc R U P B 2
C12 C -0.09047(10) 0.8906(5) 0.0791(5) 0.0182(9) Uani 0.503(4) 1 d . . P B 1
H12A H -0.0897 0.9756 0.0226 0.022 Uiso 0.503(4) 1 calc R U P B 1
H12B H -0.0853 0.9394 0.1550 0.022 Uiso 0.503(4) 1 calc R U P B 1
C12' C -0.08935(9) 0.8518(5) 0.1339(4) 0.0169(9) Uani 0.497(4) 1 d . . P B 2
H12C H -0.0877 0.8037 0.2102 0.020 Uiso 0.497(4) 1 calc R U P B 2
H12D H -0.0829 0.9637 0.1416 0.020 Uiso 0.497(4) 1 calc R U P B 2
C13 C 0.02752(16) 0.3164(8) 0.2343(6) 0.0636(16) Uani 0.5 1 d D U P A -1
H13A H 0.0296 0.3802 0.1663 0.076 Uiso 0.5 1 calc R U P A -1
H13B H 0.0344 0.3810 0.3025 0.076 Uiso 0.5 1 calc R U P A -1
H1 H 0.1146(7) 0.381(3) 0.298(2) 0.059(9) Uiso 1 1 d D . . . .
H1N H 0.2666(4) -0.004(3) 0.055(2) 0.032(6) Uiso 1 1 d D . . . .
H2N H 0.2373(5) -0.088(2) 0.0728(19) 0.025(6) Uiso 1 1 d D . . . .
H3N H 0.2360(5) 0.034(3) -0.0146(15) 0.032(6) Uiso 1 1 d D . . . .
H4N H 0.1360(5) 0.873(2) 0.1125(18) 0.023(6) Uiso 1 1 d D . . . .
H5N H 0.1464(5) 0.791(3) 0.0190(16) 0.023(6) Uiso 1 1 d D . . . .
H6N H 0.1519(5) 0.722(3) 0.1340(18) 0.029(6) Uiso 1 1 d D . . . .
H7 H 0.1677(5) 0.438(3) 0.0742(19) 0.031(6) Uiso 1 1 d D . . . .
H8C H 0.1979(6) 0.841(2) 0.328(2) 0.046(8) Uiso 1 1 d D . . . .
H8D H 0.1902(4) 0.990(2) 0.3599(19) 0.025(6) Uiso 1 1 d D . . . .
H8N H -0.1354(5) 0.906(2) 0.0963(19) 0.029(6) Uiso 1 1 d D . . . .
H9C H 0.2085(6) 0.698(3) 0.1533(16) 0.037(7) Uiso 1 1 d D . . . .
H9D H 0.2067(5) 0.671(3) 0.0433(17) 0.035(7) Uiso 1 1 d D . . . .
H9N H -0.1288(5) 0.741(2) 0.094(2) 0.034(6) Uiso 1 1 d D . . . .
H7N H -0.1268(6) 0.835(3) -0.0082(15) 0.041(7) Uiso 1 1 d D . . . .
C14 C -0.0057(3) 0.2669(11) 0.2323(13) 0.099(4) Uani 0.5 1 d D U P A -1
H14A H -0.0190 0.3605 0.2311 0.148 Uiso 0.5 1 calc R U P A -1
H14B H -0.0124 0.2034 0.1643 0.148 Uiso 0.5 1 calc R U P A -1
H14C H -0.0076 0.2042 0.3001 0.148 Uiso 0.5 1 calc R U P A -1
H10 H 0.0649(8) 0.221(9) 0.248(7) 0.09(2) Uiso 0.5 1 d D . P C -1

loop_
_atom_site_aniso_label
_atom_site_aniso_U_11
_atom_site_aniso_U_22
_atom_site_aniso_U_33
_atom_site_aniso_U_23
_atom_site_aniso_U_13
_atom_site_aniso_U_12
P1 0.0136(2) 0.0093(2) 0.0143(2) -0.00025(16) 0.00296(17) -0.00064(15)
P2 0.0125(2) 0.0091(2) 0.0127(2) -0.00049(15) 0.00144(16) 0.00085(15)
O1 0.0137(6) 0.0138(6) 0.0257(7) -0.0022(5) 0.0039(5) -0.0003(5)
O2 0.0189(6) 0.0135(6) 0.0146(6) 0.0012(5) 0.0030(5) -0.0001(5)
O3 0.0225(6) 0.0127(6) 0.0173(6) -0.0023(5) 0.0037(5) -0.0030(5)
O4 0.0143(6) 0.0139(6) 0.0193(7) -0.0044(5) 0.0035(5) 0.0010(5)
O5 0.0158(6) 0.0150(6) 0.0148(6) -0.0006(5) 0.0004(5) 0.0019(5)
O6 0.0183(6) 0.0109(6) 0.0177(6) 0.0001(5) 0.0025(5) -0.0008(5)
O7 0.0152(6) 0.0159(6) 0.0122(6) 0.0027(5) 0.0019(5) -0.0002(5)
O8 0.0175(6) 0.0142(6) 0.0230(7) -0.0026(5) -0.0001(5) 0.0011(5)
O9 0.0251(7) 0.0213(7) 0.0193(7) -0.0060(6) 0.0057(6) -0.0085(5)
O10 0.035(2) 0.046(2) 0.077(3) 0.0057(19) 0.0017(19) -0.0054(17)
N1 0.0132(7) 0.0138(7) 0.0170(8) -0.0016(6) 0.0029(6) 0.0017(6)
N2 0.0160(8) 0.0133(7) 0.0162(8) 0.0010(6) 0.0023(6) 0.0013(6)
N3 0.0150(7) 0.0124(7) 0.0201(8) -0.0008(6) 0.0038(6) -0.0001(6)
C1 0.0134(8) 0.0113(8) 0.0113(8) 0.0010(6) 0.0012(6) 0.0009(6)
C2 0.0138(8) 0.0116(8) 0.0147(9) -0.0005(6) 0.0022(7) 0.0009(6)
C3 0.0140(8) 0.0140(8) 0.0154(9) -0.0023(7) 0.0025(7) 0.0009(7)
C4 0.0151(8) 0.0145(9) 0.0194(9) -0.0043(7) 0.0036(7) 0.0001(7)
C5 0.0156(11) 0.017(3) 0.024(5) -0.002(3) 0.0004(18) 0.0002(13)
C5' 0.0156(11) 0.017(3) 0.024(5) -0.002(3) 0.0004(18) 0.0002(13)
C6 0.0179(19) 0.0233(19) 0.020(2) 0.0018(16) 0.0034(15) 0.0000(15)
C6' 0.0178(19) 0.0155(18) 0.028(3) 0.0008(16) 0.0035(16) 0.0000(14)
C7 0.0184(13) 0.0279(14) 0.034(6) 0.000(3) 0.003(2) 0.0004(11)
C7' 0.0184(13) 0.0279(14) 0.034(6) 0.000(3) 0.003(2) 0.0004(11)
C8 0.020(2) 0.031(2) 0.031(2) -0.0006(18) 0.0049(17) -0.0017(16)
C8' 0.018(2) 0.021(2) 0.042(3) 0.0029(18) 0.0056(17) 0.0016(15)
C9 0.0184(15) 0.0313(18) 0.053(7) 0.001(4) 0.008(3) 0.0015(14)
C9' 0.0184(15) 0.0313(18) 0.053(7) 0.001(4) 0.008(3) 0.0015(14)
C10 0.019(2) 0.028(2) 0.030(2) -0.0003(17) 0.0036(16) -0.0002(16)
C10' 0.0153(19) 0.021(2) 0.041(3) 0.0037(18) 0.0058(17) 0.0012(16)
C11 0.0173(12) 0.009(5) 0.052(5) -0.012(3) 0.0100(16) -0.0040(18)
C11' 0.0173(12) 0.009(5) 0.052(5) -0.012(3) 0.0100(16) -0.0040(18)
C12 0.018(2) 0.016(2) 0.020(2) -0.0012(18) -0.0005(19) -0.0035(16)
C12' 0.0144(19) 0.018(2) 0.018(2) 0.0017(18) 0.0017(19) -0.0015(16)
C13 0.069(3) 0.062(3) 0.060(3) 0.002(3) 0.008(3) 0.008(3)
C14 0.085(8) 0.134(6) 0.081(8) 0.020(6) 0.022(6) 0.032(6)

loop_
_atom_type_symbol
_atom_type_description
_atom_type_scat_dispersion_real
_atom_type_scat_dispersion_imag
_atom_type_scat_source
C C 0.0181 0.0091 'International Tables Vol C Tables 4.2.6.8 and 6.1.1.4'
H H 0.0000 0.0000 'International Tables Vol C Tables 4.2.6.8 and 6.1.1.4'
N N 0.0311 0.0180 'International Tables Vol C Tables 4.2.6.8 and 6.1.1.4'
O O 0.0492 0.0322 'International Tables Vol C Tables 4.2.6.8 and 6.1.1.4'
P P 0.2955 0.4335 'International Tables Vol C Tables 4.2.6.8 and 6.1.1.4'

loop_
_geom_angle_atom_site_label_1
_geom_angle_atom_site_label_2
_geom_angle_atom_site_label_3
_geom_angle
O3 P1 O2 115.00(7)
O3 P1 O1 107.70(7)
O2 P1 O1 110.82(7)
O3 P1 C1 110.98(7)
O2 P1 C1 108.34(7)
O1 P1 C1 103.39(7)
O5 P2 O6 112.39(7)
O5 P2 O4 112.18(7)
O6 P2 O4 111.54(7)
O5 P2 C1 109.71(7)
O6 P2 C1 104.68(7)
O4 P2 C1 105.85(7)
O7 C1 C2 111.80(13)
O7 C1 P1 103.50(10)
C2 C1 P1 113.47(11)
O7 C1 P2 107.63(11)
C2 C1 P2 108.55(11)
P1 C1 P2 111.72(9)
C3 C2 C1 115.58(14)
C4 C3 C2 108.50(14)
N1 C4 C3 112.24(14)
N2 C5 C6 112.8(9)
N2 C5' C6' 112.4(8)
C5 C6 C7 110.2(7)
C5' C6' C7' 113.1(8)
C6 C7 C8 114.5(9)
C8' C7' C6' 113.1(11)
C7 C8 C9 113.6(7)
C7' C8' C9' 114.7(8)
C10 C9 C8 112.9(8)
C10' C9' C8' 111.8(11)
C9 C10 C11 112.1(8)
C9' C10' C11' 111.9(9)
C12 C11 C10 123.8(11)
C10' C11' C12' 111.2(9)
C11 C12 N3 119.6(7)
N3 C12' C11' 102.5(5)
O10 C13 C14 108.1(6)

loop_
_geom_bond_atom_site_label_1
_geom_bond_atom_site_label_2
_geom_bond_distance
P1 O3 1.5038(13)
P1 O2 1.5161(12)
P1 O1 1.5820(12)
P1 C1 1.8489(17)
P2 O5 1.5241(13)
P2 O6 1.5266(12)
P2 O4 1.5325(12)
P2 C1 1.8702(17)
O7 C1 1.449(2)
O10 C13 1.398(8)
N1 C4 1.492(2)
N2 C5 1.486(10)
N2 C5' 1.506(10)
N3 C12 1.462(4)
N3 C12' 1.547(4)
C1 C2 1.534(2)
C2 C3 1.532(2)
C3 C4 1.513(2)
C5 C6 1.501(12)
C5' C6' 1.510(11)
C6 C7 1.517(11)
C6' C7' 1.524(12)
C7 C8 1.522(11)
C7' C8' 1.509(13)
C8 C9 1.530(10)
C8' C9' 1.525(12)
C9 C10 1.524(10)
C9' C10' 1.519(12)
C10 C11 1.572(13)
C10' C11' 1.577(13)
C11 C12 1.427(13)
C11' C12' 1.658(16)
C13 C14 1.494(12)

loop_
_geom_hbond_atom_site_label_D
_geom_hbond_atom_site_label_H
_geom_hbond_atom_site_label_A
_geom_hbond_distance_DH
_geom_hbond_distance_HA
_geom_hbond_distance_DA
_geom_hbond_angle_DHA
_geom_hbond_site_symmetry_A
O1 H1 O4 0.866(18) 1.707(19) 2.5525(17) 165(3) .
N1 H1N O5 0.910(16) 1.920(17) 2.8286(19) 176(2) 4_545
N1 H2N O9 0.907(16) 1.867(17) 2.772(2) 175(2) 1_545
N1 H3N O8 0.921(16) 1.899(17) 2.794(2) 163(2) 6_565
N2 H4N O3 0.908(16) 1.870(17) 2.7749(19) 174(2) 1_565
N2 H5N O2 0.890(16) 2.003(17) 2.857(2) 161(2) 6_565
N2 H6N O6 0.898(16) 1.942(17) 2.822(2) 166(2) .
O7 H7 O5 0.866(16) 2.124(18) 2.9545(17) 161(2) 6_565
O8 H8C O6 0.864(17) 1.856(17) 2.7196(17) 177(3) .
O8 H8D O2 0.857(16) 1.955(16) 2.8106(18) 176(2) 1_565
N3 H8N O2 0.903(16) 2.021(18) 2.8798(19) 158(2) 2_565
O9 H9C O6 0.866(16) 1.891(17) 2.7471(18) 170(2) .
O9 H9D O5 0.837(16) 1.879(17) 2.7021(18) 167(3) 6_565
N3 H9N O4 0.909(17) 1.837(17) 2.7372(19) 170(2) 2
N3 H7N O3 0.904(17) 1.921(19) 2.778(2) 158(2) 5_565
N3 H7N O7 0.904(17) 2.56(2) 3.1134(19) 120(2) 5_565
O10 H10 O1 0.88(2) 1.98(2) 2.854(4) 173(7) .
